data_4109527
loop_
_publ_author_name
'Shenglai Yao'
'Yun Xiong'
'Markus Brym'

_publ_contact_author_address
;Institute of Chemistry: Metalorganics and Inorganic Materials,
Technische Universit\"at Berlin, 
Strasse des 17. Juni 135, Sekr. C2, D-10623 Berlin, Germany.
;
_publ_contact_author_email matthias.driess@tu-berlin.de
_publ_contact_author_fax 0049-30-31429732
_publ_contact_author_name 'Matthias Driess'
_publ_contact_author_phone 0049-30-31422265
_publ_section_title
;
 An Isolable Silanoic Ester by Oxygenation of a Stable Silylene
;
_journal_name_full 'Journal of the American Chemical Society'
_journal_page_first 7268
_journal_page_last 7269
_journal_paper_doi 10.1021/ja072425s
_journal_volume 129
_journal_year 2007
_chemical_formula_sum 'C123 H172 N8 O6 Si4'
_chemical_formula_weight 1971.05
_chemical_name_systematic
; 
 ? 
;
_space_group_IT_number 2
_symmetry_cell_setting triclinic
_symmetry_space_group_name_Hall '-P 1'
_symmetry_space_group_name_H-M 'P -1'
_atom_sites_solution_hydrogens geom
_atom_sites_solution_primary direct
_atom_sites_solution_secondary difmap
_audit_creation_method
;
CrysAlis RED, Oxford Diffraction Ltd.,
Version 1.171.29.10 (release 13-04-2006 CrysAlis171 .NET)
(compiled Apr 13 2006,12:24:59)
;
_cell_angle_alpha 99.44(3)
_cell_angle_beta 94.68(4)
_cell_angle_gamma 115.22(4)
_cell_formula_units_Z 1
_cell_length_a 11.627(5)
_cell_length_b 13.155(4)
_cell_length_c 21.083(11)
_cell_measurement_reflns_used 2711
_cell_measurement_temperature 150(2)
_cell_measurement_theta_max 28.7110
_cell_measurement_theta_min 3.0063
_cell_volume 2836(2)
_computing_cell_refinement
;
CrysAlis RED, Oxford Diffraction Ltd.,
Version 1.171.29.10 (release 13-04-2006 CrysAlis171 .NET)
(compiled Apr 13 2006,12:24:59)
;
_computing_data_collection
;
CrysAlis CCD, Oxford Diffraction Ltd.,
Version 1.171.29.10 (release 13-04-2006 CrysAlis171 .NET)
(compiled Apr 13 2006,12:24:59)
;
_computing_data_reduction
;
CrysAlis RED, Oxford Diffraction Ltd.,
Version 1.171.29.10 (release 13-04-2006 CrysAlis171 .NET)
(compiled Apr 13 2006,12:24:59)
;
_computing_publication_material 'SHELXL-97 (Sheldrick, 1997)'
_computing_structure_refinement 'SHELXL-97 (Sheldrick, 1997)'
_computing_structure_solution 'SHELXS-97 (Sheldrick, 1990)'
_diffrn_ambient_temperature 150(2)
_diffrn_measured_fraction_theta_full 0.995
_diffrn_measured_fraction_theta_max 0.995
_diffrn_measurement_device_type 'Oxford Diffraction Xcalibur S Sapphire'
_diffrn_measurement_method \w
_diffrn_radiation_monochromator graphite
_diffrn_radiation_source 'Enhance (Mo) X-ray Source'
_diffrn_radiation_type MoK\a
_diffrn_radiation_wavelength 0.71073
_diffrn_reflns_av_R_equivalents 0.1129
_diffrn_reflns_av_sigmaI/netI 0.3550
_diffrn_reflns_limit_h_max 13
_diffrn_reflns_limit_h_min -13
_diffrn_reflns_limit_k_max 15
_diffrn_reflns_limit_k_min -15
_diffrn_reflns_limit_l_max 25
_diffrn_reflns_limit_l_min -25
_diffrn_reflns_number 22375
_diffrn_reflns_theta_full 25.00
_diffrn_reflns_theta_max 25.00
_diffrn_reflns_theta_min 3.02
_exptl_absorpt_coefficient_mu 0.110
_exptl_absorpt_correction_T_max 0.992
_exptl_absorpt_correction_T_min 0.976
_exptl_absorpt_correction_type analytical
_exptl_absorpt_process_details
;
CrysAlis RED, Oxford Diffraction Ltd.,
Version 1.171.31.5 (release 28-08-2006 CrysAlis171 .NET)
(compiled Aug 28 2006,13:05:05)
Analytical numeric absorption correction using a multifaceted crystal
            model based on expressions derived by R.C. Clark & J.S. Reid.
(Clark, R. C. & Reid, J. S. (1995). Acta Cryst. A51, 887-897)
;
_exptl_crystal_colour colourless
_exptl_crystal_density_diffrn 1.154
_exptl_crystal_description rod
_exptl_crystal_F_000 1070
_exptl_crystal_size_max 0.27
_exptl_crystal_size_mid 0.13
_exptl_crystal_size_min 0.07
_refine_diff_density_max 0.307
_refine_diff_density_min -0.303
_refine_diff_density_rms 0.056
_refine_ls_extinction_method none
_refine_ls_goodness_of_fit_ref 0.877
_refine_ls_hydrogen_treatment constr
_refine_ls_matrix_type full
_refine_ls_number_parameters 689
_refine_ls_number_reflns 9945
_refine_ls_number_restraints 85
_refine_ls_restrained_S_all 0.896
_refine_ls_R_factor_all 0.2156
_refine_ls_R_factor_gt 0.0734
_refine_ls_shift/su_max 0.013
_refine_ls_shift/su_mean 0.000
_refine_ls_structure_factor_coef Fsqd
_refine_ls_weighting_details 'calc w=1/[\s^2^(Fo^2^)+(0.0176P)^2^+0.0000P] where P=(Fo^2^+2Fc^2^)/3'
_refine_ls_weighting_scheme calc
_refine_ls_wR_factor_gt 0.0812
_refine_ls_wR_factor_ref 0.1068
_reflns_number_gt 3743
_reflns_number_total 9945
_reflns_threshold_expression >2sigma(I)
_cod_data_source_file ja072425ssi20070406_085440.cif
_cod_data_source_block yao98
_cod_database_code 4109527

loop_
_symmetry_equiv_pos_as_xyz
'x, y, z'
'-x, -y, -z'

loop_
_atom_site_label
_atom_site_type_symbol
_atom_site_fract_x
_atom_site_fract_y
_atom_site_fract_z
_atom_site_U_iso_or_equiv
_atom_site_adp_type
_atom_site_occupancy
_atom_site_symmetry_multiplicity
_atom_site_calc_flag
_atom_site_refinement_flags
_atom_site_disorder_assembly
_atom_site_disorder_group
Si1 Si 0.19888(12) 0.32629(10) 0.18388(7) 0.0209(4) Uani 1 1 d . . .
Si2 Si 0.07921(12) 0.24955(10) 0.27026(7) 0.0212(4) Uani 1 1 d . . .
N1 N 0.3419(3) 0.3209(3) 0.17441(18) 0.0202(10) Uani 1 1 d . . .
N2 N 0.1776(3) 0.3883(3) 0.12203(18) 0.0200(9) Uani 1 1 d . . .
N3 N 0.0425(3) 0.3313(3) 0.34214(18) 0.0216(10) Uani 1 1 d . . .
N4 N -0.0874(3) 0.1307(3) 0.25632(18) 0.0202(10) Uani 1 1 d . . .
O1 O 0.0866(2) 0.2026(2) 0.18925(14) 0.0226(8) Uani 1 1 d . . .
O2 O 0.1856(2) 0.3819(2) 0.25603(14) 0.0243(8) Uani 1 1 d . . .
O3 O 0.1629(3) 0.2019(2) 0.31175(15) 0.0252(8) Uani 1 1 d . . .
H3 H 0.2211 0.1987 0.2916 0.038 Uiso 1 1 calc R . .
C1 C 0.5066(4) 0.3250(4) 0.1102(2) 0.0380(14) Uani 1 1 d . . .
H1A H 0.5559 0.3188 0.1463 0.057 Uiso 1 1 calc R . .
H1B H 0.5374 0.3295 0.0699 0.057 Uiso 1 1 calc R . .
C2 C 0.3935(4) 0.3273(3) 0.1162(2) 0.0249(13) Uani 1 1 d . . .
C3 C 0.3136(4) 0.3317(3) 0.0608(2) 0.0221(12) Uani 1 1 d . . .
H3A H 0.3319 0.3112 0.0188 0.033 Uiso 1 1 calc R . .
C4 C 0.2166(4) 0.3617(3) 0.0626(2) 0.0233(12) Uani 1 1 d . . .
C5 C 0.1428(4) 0.3631(4) 0.0015(2) 0.0361(14) Uani 1 1 d . . .
H5A H 0.1838 0.3495 -0.0356 0.054 Uiso 1 1 calc R . .
H5B H 0.1424 0.4382 0.0055 0.054 Uiso 1 1 calc R . .
H5C H 0.0539 0.3024 -0.0053 0.054 Uiso 1 1 calc R . .
C6 C 0.4012(4) 0.2880(4) 0.2248(2) 0.0219(12) Uani 1 1 d . . .
C7 C 0.3708(4) 0.1704(4) 0.2182(2) 0.0237(12) Uani 1 1 d . . .
C8 C 0.4167(4) 0.1379(4) 0.2713(3) 0.0318(14) Uani 1 1 d . . .
H8 H 0.3970 0.0592 0.2684 0.048 Uiso 1 1 calc R . .
C9 C 0.4895(4) 0.2179(4) 0.3273(3) 0.0322(14) Uani 1 1 d . . .
H9 H 0.5157 0.1940 0.3637 0.048 Uiso 1 1 calc R . .
C10 C 0.5244(4) 0.3330(4) 0.3304(2) 0.0342(14) Uani 1 1 d . . .
H10 H 0.5801 0.3882 0.3681 0.051 Uiso 1 1 calc R . .
C11 C 0.4806(4) 0.3704(4) 0.2802(2) 0.0235(12) Uani 1 1 d . . .
C12 C 0.2961(4) 0.0800(3) 0.1569(2) 0.0300(13) Uani 1 1 d . . .
H12 H 0.2677 0.1176 0.1255 0.045 Uiso 1 1 calc R . .
C13 C 0.3812(4) 0.0308(4) 0.1244(2) 0.0409(15) Uani 1 1 d . . .
H13A H 0.4564 0.0934 0.1144 0.061 Uiso 1 1 calc R . .
H13B H 0.3312 -0.0257 0.0839 0.061 Uiso 1 1 calc R . .
H13C H 0.4102 -0.0068 0.1542 0.061 Uiso 1 1 calc R . .
C14 C 0.1749(4) -0.0182(3) 0.1700(2) 0.0398(15) Uani 1 1 d . . .
H14A H 0.2005 -0.0601 0.1981 0.060 Uiso 1 1 calc R . .
H14B H 0.1245 -0.0710 0.1285 0.060 Uiso 1 1 calc R . .
H14C H 0.1225 0.0139 0.1917 0.060 Uiso 1 1 calc R . .
C15 C 0.5224(4) 0.4973(3) 0.2835(2) 0.0292(13) Uani 1 1 d . . .
H15 H 0.4666 0.5045 0.2475 0.044 Uiso 1 1 calc R . .
C16 C 0.6619(5) 0.5556(4) 0.2727(3) 0.084(2) Uani 1 1 d U . .
H16A H 0.6866 0.6367 0.2727 0.126 Uiso 1 1 calc R . .
H16B H 0.6702 0.5169 0.2307 0.126 Uiso 1 1 calc R . .
H16C H 0.7185 0.5506 0.3079 0.126 Uiso 1 1 calc R . .
C17 C 0.5094(4) 0.5595(4) 0.3471(2) 0.0460(16) Uani 1 1 d . . .
H17A H 0.4213 0.5193 0.3556 0.069 Uiso 1 1 calc R . .
H17B H 0.5280 0.6385 0.3446 0.069 Uiso 1 1 calc R . .
H17C H 0.5706 0.5610 0.3826 0.069 Uiso 1 1 calc R . .
C18 C 0.1463(4) 0.4861(3) 0.1280(2) 0.0202(12) Uani 1 1 d . . .
C19 C 0.2458(4) 0.5957(4) 0.1306(2) 0.0254(12) Uani 1 1 d . . .
C20 C 0.2127(5) 0.6847(4) 0.1306(2) 0.0347(14) Uani 1 1 d . . .
H20 H 0.2780 0.7587 0.1298 0.052 Uiso 1 1 calc R . .
C21 C 0.0876(5) 0.6700(4) 0.1316(2) 0.0353(14) Uani 1 1 d . . .
H21 H 0.0681 0.7334 0.1331 0.053 Uiso 1 1 calc R . .
C22 C -0.0080(4) 0.5614(4) 0.1302(2) 0.0325(14) Uani 1 1 d . . .
H22 H -0.0938 0.5507 0.1316 0.049 Uiso 1 1 calc R . .
C23 C 0.0183(4) 0.4677(3) 0.1270(2) 0.0219(12) Uani 1 1 d . . .
C24 C 0.3870(4) 0.6194(4) 0.1326(2) 0.0310(13) Uani 1 1 d . . .
H24 H 0.3943 0.5493 0.1405 0.047 Uiso 1 1 calc R . .
C25 C 0.4776(4) 0.7213(4) 0.1881(2) 0.0457(15) Uani 1 1 d . . .
H25A H 0.5662 0.7315 0.1886 0.068 Uiso 1 1 calc R . .
H25B H 0.4512 0.7060 0.2299 0.068 Uiso 1 1 calc R . .
H25C H 0.4731 0.7916 0.1812 0.068 Uiso 1 1 calc R . .
C26 C 0.4319(4) 0.6415(4) 0.0680(3) 0.0494(16) Uani 1 1 d . . .
H26A H 0.4269 0.7106 0.0594 0.074 Uiso 1 1 calc R . .
H26B H 0.3765 0.5752 0.0327 0.074 Uiso 1 1 calc R . .
H26C H 0.5213 0.6529 0.0704 0.074 Uiso 1 1 calc R . .
C27 C -0.0934(4) 0.3487(4) 0.1190(2) 0.0239(12) Uani 1 1 d . . .
H27 H -0.0575 0.2916 0.1157 0.036 Uiso 1 1 calc R . .
C28 C -0.1619(4) 0.3410(3) 0.1785(2) 0.0358(14) Uani 1 1 d . . .
H28A H -0.1019 0.3518 0.2173 0.054 Uiso 1 1 calc R . .
H28B H -0.2364 0.2652 0.1711 0.054 Uiso 1 1 calc R . .
H28C H -0.1911 0.4011 0.1851 0.054 Uiso 1 1 calc R . .
C29 C -0.1887(4) 0.3170(4) 0.0572(2) 0.0421(15) Uani 1 1 d . . .
H29A H -0.2255 0.3718 0.0593 0.063 Uiso 1 1 calc R . .
H29B H -0.2580 0.2391 0.0528 0.063 Uiso 1 1 calc R . .
H29C H -0.1444 0.3194 0.0194 0.063 Uiso 1 1 calc R . .
C30 C -0.0873(4) 0.3882(3) 0.4158(2) 0.0391(15) Uani 1 1 d . . .
H30A H -0.1161 0.3426 0.4488 0.059 Uiso 1 1 calc R . .
H30B H -0.1510 0.4147 0.4030 0.059 Uiso 1 1 calc R . .
H30C H -0.0039 0.4549 0.4338 0.059 Uiso 1 1 calc R . .
C31 C -0.0734(4) 0.3147(4) 0.3568(2) 0.0242(13) Uani 1 1 d . . .
C32 C -0.1856(4) 0.2271(4) 0.3213(2) 0.0276(13) Uani 1 1 d . . .
H32 H -0.2640 0.2304 0.3278 0.041 Uiso 1 1 calc R . .
C33 C -0.1932(4) 0.1346(4) 0.2768(2) 0.0274(13) Uani 1 1 d . . .
C34 C -0.3250(4) 0.0358(3) 0.2508(2) 0.0361(14) Uani 1 1 d . . .
H34A H -0.3506 0.0344 0.2051 0.054 Uiso 1 1 calc R . .
H34B H -0.3875 0.0456 0.2765 0.054 Uiso 1 1 calc R . .
H34C H -0.3225 -0.0368 0.2538 0.054 Uiso 1 1 calc R . .
C35 C 0.1520(4) 0.4261(4) 0.3875(2) 0.0221(12) Uani 1 1 d . . .
C36 C 0.1878(4) 0.5406(4) 0.3822(2) 0.0249(12) Uani 1 1 d . . .
C37 C 0.2843(5) 0.6287(4) 0.4288(3) 0.0346(14) Uani 1 1 d . . .
H37 H 0.3100 0.7061 0.4250 0.052 Uiso 1 1 calc R . .
C38 C 0.3441(4) 0.6075(4) 0.4804(3) 0.0372(14) Uani 1 1 d . . .
H38 H 0.4088 0.6698 0.5123 0.056 Uiso 1 1 calc R . .
C39 C 0.3100(4) 0.4952(4) 0.4858(2) 0.0359(14) Uani 1 1 d . . .
H39 H 0.3544 0.4807 0.5204 0.054 Uiso 1 1 calc R . .
C40 C 0.2103(4) 0.4026(4) 0.4406(2) 0.0290(13) Uani 1 1 d . . .
C41 C 0.1278(5) 0.5722(4) 0.3265(2) 0.0342(14) Uani 1 1 d . . .
H41 H 0.0687 0.4997 0.2941 0.051 Uiso 1 1 calc R . .
C42 C 0.0500(5) 0.6367(4) 0.3494(3) 0.0635(19) Uani 1 1 d . . .
H42A H -0.0261 0.5848 0.3648 0.095 Uiso 1 1 calc R . .
H42B H 0.0226 0.6634 0.3129 0.095 Uiso 1 1 calc R . .
H42C H 0.1039 0.7031 0.3850 0.095 Uiso 1 1 calc R . .
C43 C 0.2317(5) 0.6479(4) 0.2927(2) 0.0520(17) Uani 1 1 d . . .
H43A H 0.2901 0.7197 0.3238 0.078 Uiso 1 1 calc R . .
H43B H 0.1913 0.6656 0.2561 0.078 Uiso 1 1 calc R . .
H43C H 0.2806 0.6072 0.2762 0.078 Uiso 1 1 calc R . .
C44 C 0.1684(4) 0.2828(4) 0.4542(2) 0.0317(13) Uani 1 1 d . . .
H44 H 0.1050 0.2254 0.4157 0.048 Uiso 1 1 calc R . .
C45 C 0.1008(5) 0.2729(4) 0.5142(2) 0.0531(17) Uani 1 1 d . . .
H45A H 0.1605 0.3304 0.5522 0.080 Uiso 1 1 calc R . .
H45B H 0.0739 0.1956 0.5226 0.080 Uiso 1 1 calc R . .
H45C H 0.0248 0.2864 0.5059 0.080 Uiso 1 1 calc R . .
C46 C 0.2826(4) 0.2550(4) 0.4639(2) 0.0454(15) Uani 1 1 d . . .
H46A H 0.3230 0.2599 0.4247 0.068 Uiso 1 1 calc R . .
H46B H 0.2523 0.1769 0.4715 0.068 Uiso 1 1 calc R . .
H46C H 0.3458 0.3103 0.5016 0.068 Uiso 1 1 calc R . .
C47 C -0.1064(4) 0.0154(4) 0.2237(3) 0.0231(12) Uani 1 1 d . . .
C48 C -0.0921(4) -0.0546(4) 0.2641(2) 0.0237(12) Uani 1 1 d . . .
C49 C -0.1137(4) -0.1654(4) 0.2354(3) 0.0313(13) Uani 1 1 d . . .
H49 H -0.1016 -0.2130 0.2620 0.047 Uiso 1 1 calc R . .
C50 C -0.1523(4) -0.2074(4) 0.1690(3) 0.0333(14) Uani 1 1 d . . .
H50 H -0.1677 -0.2836 0.1499 0.050 Uiso 1 1 calc R . .
C51 C -0.1683(4) -0.1374(4) 0.1305(2) 0.0315(13) Uani 1 1 d . . .
H51 H -0.1946 -0.1670 0.0848 0.047 Uiso 1 1 calc R . .
C52 C -0.1475(4) -0.0253(4) 0.1559(3) 0.0249(13) Uani 1 1 d . . .
C53 C -0.0607(5) -0.0193(4) 0.3370(3) 0.0347(14) Uani 1 1 d . . .
H53 H -0.0386 0.0644 0.3496 0.052 Uiso 1 1 calc R . .
C54 C -0.1777(5) -0.0854(4) 0.3680(3) 0.0609(18) Uani 1 1 d . . .
H54A H -0.2500 -0.0712 0.3523 0.091 Uiso 1 1 calc R . .
H54B H -0.1554 -0.0592 0.4156 0.091 Uiso 1 1 calc R . .
H54C H -0.2025 -0.1681 0.3559 0.091 Uiso 1 1 calc R . .
C55 C 0.0547(5) -0.0342(4) 0.3648(2) 0.0513(17) Uani 1 1 d . . .
H55A H 0.0332 -0.1163 0.3562 0.077 Uiso 1 1 calc R . .
H55B H 0.0767 -0.0025 0.4120 0.077 Uiso 1 1 calc R . .
H55C H 0.1285 0.0066 0.3441 0.077 Uiso 1 1 calc R . .
C56 C -0.1747(4) 0.0404(4) 0.1090(2) 0.0294(13) Uani 1 1 d . . .
H56 H -0.1572 0.1181 0.1345 0.044 Uiso 1 1 calc R . .
C57 C -0.0887(4) 0.0570(3) 0.0574(2) 0.0349(14) Uani 1 1 d . . .
H57A H 0.0019 0.0941 0.0786 0.052 Uiso 1 1 calc R . .
H57B H -0.1035 0.1057 0.0305 0.052 Uiso 1 1 calc R . .
H57C H -0.1090 -0.0181 0.0298 0.052 Uiso 1 1 calc R . .
C58 C -0.3171(4) -0.0209(3) 0.0743(2) 0.0367(14) Uani 1 1 d . . .
H58A H -0.3357 -0.0969 0.0484 0.055 Uiso 1 1 calc R . .
H58B H -0.3317 0.0253 0.0455 0.055 Uiso 1 1 calc R . .
H58C H -0.3740 -0.0301 0.1070 0.055 Uiso 1 1 calc R . .
C59 C 0.467(2) 0.9728(17) 0.4540(13) 0.225(10) Uani 0.50 1 d PDU A -1
H59 H 0.4068 0.9548 0.4157 0.338 Uiso 0.50 1 calc PR A -1
C60 C 0.589(2) 1.0027(18) 0.4536(14) 0.247(11) Uani 0.50 1 d PDU A -1
H60 H 0.6238 1.0050 0.4144 0.371 Uiso 0.50 1 calc PR A -1
C61 C 0.6621(19) 1.0299(15) 0.5118(15) 0.231(10) Uani 0.50 1 d PDU A -1
H61 H 0.7516 1.0546 0.5115 0.347 Uiso 0.50 1 calc PR A -1
C62 C 0.627(2) 1.0271(13) 0.5702(11) 0.170(7) Uani 0.50 1 d PDU A -1
H62 H 0.6873 1.0448 0.6084 0.255 Uiso 0.50 1 calc PR A -1
C63 C 0.507(2) 0.9995(12) 0.5726(10) 0.167(7) Uani 0.50 1 d PDU A -1
H63 H 0.4747 1.0004 0.6125 0.251 Uiso 0.50 1 calc PR A -1
C64 C 0.4333(17) 0.9696(13) 0.5148(11) 0.221(10) Uani 0.50 1 d PDU A -1
C65 C 0.2901(17) 0.9269(12) 0.5200(11) 0.203(11) Uani 0.50 1 d PDU A -1
H65A H 0.2720 0.8896 0.5571 0.304 Uiso 0.50 1 calc PR A -1
H65B H 0.2372 0.8714 0.4797 0.304 Uiso 0.50 1 calc PR A -1
H65C H 0.2695 0.9924 0.5265 0.304 Uiso 0.50 1 calc PR A -1

loop_
_atom_site_aniso_label
_atom_site_aniso_U_11
_atom_site_aniso_U_22
_atom_site_aniso_U_33
_atom_site_aniso_U_23
_atom_site_aniso_U_13
_atom_site_aniso_U_12
Si1 0.0191(8) 0.0239(8) 0.0214(10) 0.0042(7) 0.0034(7) 0.0114(7)
Si2 0.0179(8) 0.0246(8) 0.0236(10) 0.0057(7) 0.0027(7) 0.0119(7)
N1 0.016(2) 0.026(2) 0.023(3) 0.012(2) 0.009(2) 0.0107(19)
N2 0.017(2) 0.024(2) 0.021(3) 0.0067(19) 0.004(2) 0.0106(19)
N3 0.014(2) 0.020(2) 0.026(3) -0.0038(19) 0.005(2) 0.0059(19)
N4 0.015(2) 0.022(2) 0.025(3) 0.0010(19) 0.0047(19) 0.0103(18)
O1 0.0203(19) 0.0217(17) 0.017(2) 0.0005(15) 0.0043(16) 0.0021(15)
O2 0.029(2) 0.0195(17) 0.021(2) 0.0018(15) 0.0112(17) 0.0079(15)
O3 0.024(2) 0.0325(18) 0.027(2) 0.0084(16) 0.0109(16) 0.0182(17)
C1 0.030(3) 0.065(4) 0.029(4) 0.019(3) 0.014(3) 0.026(3)
C2 0.013(3) 0.022(3) 0.035(4) 0.003(3) 0.007(3) 0.004(2)
C3 0.029(3) 0.021(3) 0.012(3) 0.000(2) 0.001(2) 0.010(2)
C4 0.023(3) 0.020(3) 0.026(4) 0.012(3) 0.005(3) 0.007(2)
C5 0.045(4) 0.046(3) 0.026(4) 0.008(3) 0.000(3) 0.030(3)
C6 0.021(3) 0.025(3) 0.029(4) 0.013(3) 0.011(3) 0.015(2)
C7 0.014(3) 0.045(3) 0.020(3) 0.009(3) 0.005(2) 0.020(3)
C8 0.028(3) 0.034(3) 0.042(4) 0.002(3) 0.007(3) 0.022(3)
C9 0.033(3) 0.050(3) 0.036(4) 0.029(3) 0.019(3) 0.031(3)
C10 0.022(3) 0.051(3) 0.029(4) 0.004(3) -0.004(3) 0.019(3)
C11 0.016(3) 0.031(3) 0.026(4) 0.004(3) 0.005(3) 0.013(3)
C12 0.032(3) 0.028(3) 0.032(4) 0.005(3) 0.003(3) 0.016(3)
C13 0.045(4) 0.040(3) 0.038(4) -0.008(3) 0.005(3) 0.025(3)
C14 0.026(3) 0.029(3) 0.058(4) 0.004(3) 0.002(3) 0.010(3)
C15 0.024(3) 0.024(3) 0.031(4) 0.005(3) 0.003(3) 0.004(2)
C16 0.066(4) 0.048(4) 0.117(6) 0.006(4) 0.057(4) 0.003(3)
C17 0.061(4) 0.035(3) 0.044(4) 0.000(3) 0.006(3) 0.026(3)
C18 0.026(3) 0.024(3) 0.015(3) 0.001(2) -0.001(2) 0.017(3)
C19 0.025(3) 0.025(3) 0.019(3) 0.004(2) -0.001(2) 0.005(3)
C20 0.039(4) 0.017(3) 0.040(4) 0.008(3) 0.000(3) 0.005(3)
C21 0.049(4) 0.028(3) 0.033(4) 0.007(3) -0.003(3) 0.023(3)
C22 0.030(3) 0.024(3) 0.042(4) 0.001(3) -0.002(3) 0.014(3)
C23 0.029(3) 0.016(3) 0.017(3) 0.006(2) 0.001(2) 0.006(2)
C24 0.022(3) 0.030(3) 0.034(4) 0.011(3) 0.003(3) 0.003(2)
C25 0.028(3) 0.047(3) 0.049(4) 0.000(3) -0.002(3) 0.010(3)
C26 0.040(4) 0.048(3) 0.050(4) 0.015(3) 0.015(3) 0.008(3)
C27 0.017(3) 0.033(3) 0.030(4) 0.013(3) -0.001(3) 0.017(3)
C28 0.027(3) 0.034(3) 0.041(4) 0.010(3) 0.004(3) 0.008(3)
C29 0.036(4) 0.039(3) 0.049(4) 0.003(3) -0.004(3) 0.019(3)
C30 0.028(3) 0.042(3) 0.047(4) 0.005(3) 0.019(3) 0.014(3)
C31 0.032(3) 0.025(3) 0.023(4) 0.000(3) 0.005(3) 0.021(3)
C32 0.015(3) 0.028(3) 0.044(4) 0.008(3) 0.008(3) 0.014(3)
C33 0.025(3) 0.028(3) 0.031(4) 0.013(3) 0.012(3) 0.010(3)
C34 0.017(3) 0.036(3) 0.045(4) 0.004(3) 0.005(3) 0.004(2)
C35 0.014(3) 0.030(3) 0.017(3) -0.002(2) 0.002(2) 0.008(2)
C36 0.019(3) 0.023(3) 0.029(4) 0.001(3) 0.003(3) 0.008(2)
C37 0.036(4) 0.030(3) 0.035(4) 0.000(3) 0.009(3) 0.014(3)
C38 0.031(3) 0.042(3) 0.028(4) -0.010(3) -0.001(3) 0.013(3)
C39 0.044(4) 0.038(3) 0.030(4) 0.007(3) 0.008(3) 0.022(3)
C40 0.024(3) 0.027(3) 0.024(4) -0.004(3) 0.003(3) 0.004(3)
C41 0.048(4) 0.029(3) 0.027(4) -0.004(3) -0.003(3) 0.024(3)
C42 0.070(5) 0.059(4) 0.085(6) 0.016(4) 0.013(4) 0.050(4)
C43 0.078(5) 0.044(3) 0.036(4) 0.010(3) 0.013(4) 0.028(3)
C44 0.032(3) 0.038(3) 0.025(4) 0.009(3) 0.007(3) 0.014(3)
C45 0.062(4) 0.068(4) 0.035(4) 0.024(3) 0.021(3) 0.028(3)
C46 0.044(4) 0.050(3) 0.044(4) 0.005(3) -0.005(3) 0.027(3)
C47 0.011(3) 0.018(3) 0.035(4) 0.002(3) 0.014(3) 0.001(2)
C48 0.014(3) 0.023(3) 0.028(4) 0.003(3) 0.001(3) 0.003(2)
C49 0.036(3) 0.026(3) 0.035(4) 0.010(3) 0.006(3) 0.016(3)
C50 0.031(3) 0.020(3) 0.054(5) 0.006(3) 0.012(3) 0.017(3)
C51 0.020(3) 0.036(3) 0.033(4) -0.001(3) 0.002(3) 0.011(3)
C52 0.021(3) 0.019(3) 0.034(4) 0.001(3) 0.010(3) 0.008(2)
C53 0.045(4) 0.023(3) 0.035(4) 0.011(3) 0.010(3) 0.012(3)
C54 0.080(5) 0.061(4) 0.044(5) 0.020(3) 0.023(4) 0.029(4)
C55 0.060(4) 0.043(3) 0.040(4) 0.010(3) -0.020(3) 0.018(3)
C56 0.030(3) 0.021(3) 0.036(4) 0.011(3) 0.007(3) 0.008(3)
C57 0.041(4) 0.028(3) 0.034(4) 0.012(3) 0.017(3) 0.011(3)
C58 0.025(3) 0.039(3) 0.037(4) 0.001(3) -0.001(3) 0.009(3)
C59 0.220(11) 0.224(11) 0.226(11) 0.055(5) 0.040(5) 0.092(6)
C60 0.183(16) 0.327(16) 0.251(18) 0.016(16) 0.033(14) 0.150(14)
C61 0.205(16) 0.308(16) 0.27(2) 0.028(17) 0.048(16) 0.204(14)
C62 0.184(16) 0.199(12) 0.230(18) 0.109(13) 0.065(14) 0.155(13)
C63 0.173(16) 0.154(11) 0.232(16) 0.156(11) 0.009(14) 0.090(13)
C64 0.217(16) 0.194(13) 0.251(17) 0.031(14) 0.042(14) 0.096(15)
C65 0.25(2) 0.066(11) 0.29(2) -0.029(13) 0.15(2) 0.068(13)

loop_
_atom_type_symbol
_atom_type_description
_atom_type_scat_dispersion_real
_atom_type_scat_dispersion_imag
_atom_type_scat_source
C C 0.0033 0.0016 'International Tables Vol C Tables 4.2.6.8 and 6.1.1.4'
H H 0.0000 0.0000 'International Tables Vol C Tables 4.2.6.8 and 6.1.1.4'
N N 0.0061 0.0033 'International Tables Vol C Tables 4.2.6.8 and 6.1.1.4'
O O 0.0106 0.0060 'International Tables Vol C Tables 4.2.6.8 and 6.1.1.4'
Si Si 0.0817 0.0704 'International Tables Vol C Tables 4.2.6.8 and 6.1.1.4'

loop_
_geom_angle_atom_site_label_1
_geom_angle_atom_site_label_2
_geom_angle_atom_site_label_3
_geom_angle
O1 Si1 O2 89.16(15)
O1 Si1 N2 119.70(18)
O2 Si1 N2 116.90(17)
O1 Si1 N1 112.13(15)
O2 Si1 N1 117.73(19)
N2 Si1 N1 102.03(18)
N2 Si1 Si2 136.52(13)
N1 Si1 Si2 121.43(14)
O3 Si2 O1 104.28(15)
O3 Si2 O2 108.10(16)
O1 Si2 O2 81.74(14)
O3 Si2 N4 102.83(16)
O1 Si2 N4 87.99(16)
O2 Si2 N4 148.92(16)
O3 Si2 N3 97.64(17)
O1 Si2 N3 157.82(16)
O2 Si2 N3 88.36(15)
N4 Si2 N3 90.44(16)
O3 Si2 Si1 107.41(12)
N4 Si2 Si1 125.28(14)
N3 Si2 Si1 128.10(12)
C2 N1 C6 117.1(4)
C2 N1 Si1 124.1(3)
C6 N1 Si1 117.8(3)
C4 N2 C18 114.1(3)
C4 N2 Si1 118.9(3)
C18 N2 Si1 125.8(3)
C31 N3 C35 114.5(4)
C31 N3 Si2 127.9(3)
C35 N3 Si2 117.5(3)
C33 N4 C47 115.0(3)
C33 N4 Si2 127.9(3)
C47 N4 Si2 116.9(3)
Si1 O1 Si2 94.28(15)
Si1 O2 Si2 94.05(15)
C1 C2 N1 123.1(5)
C1 C2 C3 121.1(5)
N1 C2 C3 115.7(4)
C4 C3 C2 127.1(4)
C3 C4 N2 121.0(4)
C3 C4 C5 121.3(5)
N2 C4 C5 117.7(4)
C11 C6 C7 121.6(4)
C11 C6 N1 120.0(4)
C7 C6 N1 118.3(4)
C8 C7 C6 117.5(5)
C8 C7 C12 119.0(4)
C6 C7 C12 123.5(4)
C9 C8 C7 121.1(5)
C8 C9 C10 119.7(5)
C9 C10 C11 121.8(5)
C10 C11 C6 118.0(4)
C10 C11 C15 121.3(5)
C6 C11 C15 120.7(4)
C7 C12 C14 111.9(4)
C7 C12 C13 111.2(4)
C14 C12 C13 109.9(3)
C17 C15 C11 113.1(4)
C17 C15 C16 109.2(4)
C11 C15 C16 110.1(4)
C23 C18 C19 121.4(4)
C23 C18 N2 120.0(4)
C19 C18 N2 118.4(4)
C20 C19 C18 117.5(4)
C20 C19 C24 119.6(4)
C18 C19 C24 122.9(4)
C19 C20 C21 122.4(4)
C22 C21 C20 118.7(4)
C21 C22 C23 121.5(4)
C22 C23 C18 118.3(4)
C22 C23 C27 118.7(4)
C18 C23 C27 122.8(4)
C26 C24 C19 111.8(4)
C26 C24 C25 109.2(4)
C19 C24 C25 112.2(4)
C29 C27 C23 111.5(4)
C29 C27 C28 110.3(4)
C23 C27 C28 111.0(4)
N3 C31 C32 122.2(4)
N3 C31 C30 121.8(4)
C32 C31 C30 115.9(4)
C31 C32 C33 124.7(4)
N4 C33 C32 122.2(4)
N4 C33 C34 120.2(4)
C32 C33 C34 117.6(4)
C40 C35 C36 120.4(4)
C40 C35 N3 119.2(4)
C36 C35 N3 120.0(4)
C37 C36 C35 118.7(5)
C37 C36 C41 118.1(4)
C35 C36 C41 123.2(4)
C38 C37 C36 121.7(5)
C37 C38 C39 120.0(5)
C38 C39 C40 120.5(5)
C39 C40 C35 118.5(4)
C39 C40 C44 117.3(5)
C35 C40 C44 124.1(4)
C43 C41 C36 110.5(4)
C43 C41 C42 108.1(4)
C36 C41 C42 112.7(4)
C40 C44 C46 111.4(4)
C40 C44 C45 110.0(4)
C46 C44 C45 110.7(4)
C48 C47 C52 121.9(4)
C48 C47 N4 116.7(4)
C52 C47 N4 121.2(4)
C49 C48 C47 118.4(5)
C49 C48 C53 117.5(4)
C47 C48 C53 124.0(4)
C50 C49 C48 121.1(5)
C49 C50 C51 119.3(4)
C50 C51 C52 122.7(5)
C51 C52 C47 116.5(4)
C51 C52 C56 117.6(5)
C47 C52 C56 125.9(4)
C48 C53 C55 112.8(4)
C48 C53 C54 111.1(4)
C55 C53 C54 109.8(4)
C52 C56 C57 111.8(4)
C52 C56 C58 111.9(4)
C57 C56 C58 108.4(4)
C60 C59 C64 113.8(17)
C59 C60 C61 115.9(17)
C62 C61 C60 128.9(17)
C63 C62 C61 117.0(16)
C62 C63 C64 114.5(15)
C63 C64 C59 129.7(16)
C63 C64 C65 112.3(16)
C59 C64 C65 118.0(16)

loop_
_geom_bond_atom_site_label_1
_geom_bond_atom_site_label_2
_geom_bond_distance
Si1 O1 1.625(3)
Si1 O2 1.625(3)
Si1 N2 1.701(4)
Si1 N1 1.721(3)
Si1 Si2 2.468(2)
Si2 O3 1.633(3)
Si2 O1 1.740(3)
Si2 O2 1.746(3)
Si2 N4 1.860(4)
Si2 N3 1.897(4)
N1 C2 1.409(5)
N1 C6 1.442(5)
N2 C4 1.408(5)
N2 C18 1.469(5)
N3 C31 1.341(5)
N3 C35 1.465(5)
N4 C33 1.356(5)
N4 C47 1.473(5)
C1 C2 1.344(5)
C2 C3 1.457(6)
C3 C4 1.345(5)
C4 C5 1.494(6)
C6 C11 1.395(6)
C6 C7 1.411(5)
C7 C8 1.405(6)
C7 C12 1.508(6)
C8 C9 1.374(6)
C9 C10 1.379(5)
C10 C11 1.386(6)
C11 C15 1.514(5)
C12 C14 1.536(5)
C12 C13 1.543(5)
C15 C17 1.506(6)
C15 C16 1.526(5)
C18 C23 1.401(5)
C18 C19 1.401(5)
C19 C20 1.380(5)
C19 C24 1.530(6)
C20 C21 1.385(6)
C21 C22 1.381(5)
C22 C23 1.383(5)
C23 C27 1.520(5)
C24 C26 1.527(6)
C24 C25 1.535(6)
C27 C29 1.514(6)
C27 C28 1.535(6)
C30 C31 1.510(5)
C31 C32 1.367(6)
C32 C33 1.373(6)
C33 C34 1.507(5)
C35 C40 1.406(6)
C35 C36 1.408(5)
C36 C37 1.380(6)
C36 C41 1.520(6)
C37 C38 1.373(6)
C38 C39 1.384(5)
C39 C40 1.404(6)
C40 C44 1.523(5)
C41 C43 1.519(5)
C41 C42 1.537(5)
C44 C46 1.528(5)
C44 C45 1.536(5)
C47 C48 1.402(6)
C47 C52 1.406(6)
C48 C49 1.389(5)
C48 C53 1.497(6)
C49 C50 1.378(6)
C50 C51 1.382(6)
C51 C52 1.391(5)
C52 C56 1.512(6)
C53 C55 1.522(6)
C53 C54 1.536(5)
C56 C57 1.517(5)
C56 C58 1.549(5)
C59 C60 1.301(14)
C59 C64 1.374(13)
C60 C61 1.336(14)
C61 C62 1.330(14)
C62 C63 1.286(14)
C63 C64 1.328(14)
C64 C65 1.534(10)
